data_4309338
loop_
_publ_author_name
'Yan-Hui Shi'
'Wei-Zhong Chen'
'Kevin D. John'
'Ryan E. Da Re'
'Joshua L. Cohn'
'Guo-Lin Xu'
'Judith L. Eglin'
'Alfred P. Sattelberger'
'Curtis R. Hare'
'Tong Ren'

_publ_contact_author_address
; Department of Chemistry 
  University of Miami 
  PO BOX 249118 
  Coral Gables, FL 33124-0431 
  USA 
;
_publ_contact_author_email tren@miami.edu
_publ_contact_author_fax '(305) 284-1880'
_publ_contact_author_name 'Dr. Ren, Tong'
_publ_contact_author_phone '(305) 284-6617'
_publ_section_title
;
Diosmium(III) Compounds Supported by 2-Anilinopyridinate and Novel Alkynyl
Derivatives
;
_journal_name_full 'Inorganic Chemistry'
_journal_page_first 5719
_journal_page_last 5727
_journal_paper_doi 10.1021/ic050496r
_journal_volume 44
_journal_year 2005
_chemical_formula_sum 'C46 H44 Cl2 N8 O2 Os2'
_chemical_formula_weight 1192.19
_chemical_name_systematic
; 
 ? 
;
_space_group_IT_number 61
_symmetry_cell_setting orthorhombic
_symmetry_space_group_name_Hall '-P 2ac 2ab'
_symmetry_space_group_name_H-M 'P b c a'
_atom_sites_solution_hydrogens geom
_atom_sites_solution_primary direct
_atom_sites_solution_secondary difmap
_audit_creation_method SHELXL-97
_cell_angle_alpha 90.00
_cell_angle_beta 90.00
_cell_angle_gamma 90.00
_cell_formula_units_Z 4
_cell_length_a 14.8766(15)
_cell_length_b 16.2444(17)
_cell_length_c 17.6895(15)
_cell_measurement_reflns_used 11915
_cell_measurement_temperature 300(2)
_cell_measurement_theta_max 28.209
_cell_measurement_theta_min 2.306
_cell_volume 4274.9(7)
_computing_cell_refinement 'Bruker SMART'
_computing_data_collection 'Bruker SMART'
_computing_data_reduction 'Bruker SAINT'
_computing_molecular_graphics 'Bruker SHELXTL'
_computing_publication_material 'Bruker SHELXTL'
_computing_structure_refinement 'SHELXL-97 (Sheldrick, 1997)'
_computing_structure_solution 'SHELXS-97 (Sheldrick, 1990)'
_diffrn_ambient_temperature 300(2)
_diffrn_measured_fraction_theta_full 1.000
_diffrn_measured_fraction_theta_max 1.000
_diffrn_measurement_device_type 'CCD area detector'
_diffrn_measurement_method 'phi and omega scans'
_diffrn_radiation_monochromator graphite
_diffrn_radiation_source 'fine-focus sealed tube'
_diffrn_radiation_type MoK\a
_diffrn_radiation_wavelength 0.71073
_diffrn_reflns_av_R_equivalents 0.0337
_diffrn_reflns_av_sigmaI/netI 0.0246
_diffrn_reflns_limit_h_max 14
_diffrn_reflns_limit_h_min -17
_diffrn_reflns_limit_k_max 17
_diffrn_reflns_limit_k_min -19
_diffrn_reflns_limit_l_max 21
_diffrn_reflns_limit_l_min -20
_diffrn_reflns_number 20781
_diffrn_reflns_theta_full 25.00
_diffrn_reflns_theta_max 25.00
_diffrn_reflns_theta_min 2.18
_exptl_absorpt_coefficient_mu 6.113
_exptl_absorpt_correction_T_max 1.000000
_exptl_absorpt_correction_T_min 0.733707
_exptl_absorpt_correction_type empirical
_exptl_absorpt_process_details
; 
  SADABS, Absorption corrections using Bruker CCD based on the method of 
  Bob Blessing.  Acta Cryst. 1995, A51, 33 
;
_exptl_crystal_colour black
_exptl_crystal_density_diffrn 1.852
_exptl_crystal_density_method 'not measured'
_exptl_crystal_description 'thin plate'
_exptl_crystal_F_000 2312
_exptl_crystal_size_max 0.20
_exptl_crystal_size_mid 0.08
_exptl_crystal_size_min 0.06
_refine_diff_density_max 1.769
_refine_diff_density_min -0.884
_refine_diff_density_rms 0.115
_refine_ls_extinction_method none
_refine_ls_goodness_of_fit_ref 1.011
_refine_ls_hydrogen_treatment mixed
_refine_ls_matrix_type full
_refine_ls_number_parameters 271
_refine_ls_number_reflns 3767
_refine_ls_number_restraints 0
_refine_ls_restrained_S_all 1.011
_refine_ls_R_factor_all 0.0426
_refine_ls_R_factor_gt 0.0271
_refine_ls_shift/su_max 0.001
_refine_ls_shift/su_mean 0.000
_refine_ls_structure_factor_coef Fsqd
_refine_ls_weighting_details 'calc w=1/[\s^2^(Fo^2^)+(0.0480P)^2^+0.0000P] where P=(Fo^2^+2Fc^2^)/3'
_refine_ls_weighting_scheme calc
_refine_ls_wR_factor_gt 0.0691
_refine_ls_wR_factor_ref 0.0763
_reflns_number_gt 2773
_reflns_number_total 3767
_reflns_threshold_expression >2sigma(I)
_cod_data_source_file ic050496rsi20050403_110503_1.cif
_cod_data_source_block compd1a
_cod_depositor_comments
;
The following automatic conversions were performed:

'_symmetry_cell_setting' tag value 'Orthorombic' was replaced with
'orthorhombic' value.

Automatic conversion script
Id: cif_fix_values 1646 2011-03-28 12:23:43Z adriana 
;
_cod_database_code 4309338

loop_
_symmetry_equiv_pos_as_xyz
'x, y, z'
'-x+1/2, -y, z+1/2'
'-x, y+1/2, -z+1/2'
'x+1/2, -y+1/2, -z'
'-x, -y, -z'
'x-1/2, y, -z-1/2'
'x, -y-1/2, z-1/2'
'-x-1/2, y-1/2, z'

loop_
_atom_site_label
_atom_site_type_symbol
_atom_site_fract_x
_atom_site_fract_y
_atom_site_fract_z
_atom_site_U_iso_or_equiv
_atom_site_adp_type
_atom_site_occupancy
_atom_site_symmetry_multiplicity
_atom_site_calc_flag
_atom_site_refinement_flags
_atom_site_disorder_assembly
_atom_site_disorder_group
Os Os 0.543412(12) 0.053319(11) 0.470879(11) 0.03155(9) Uani 1 1 d . . .
Cl Cl 0.62830(9) 0.16958(8) 0.40373(9) 0.0482(3) Uani 1 1 d . . .
N1 N 0.6575(3) -0.0194(3) 0.4761(2) 0.0373(10) Uani 1 1 d . . .
N2 N 0.5168(3) 0.0004(2) 0.3691(2) 0.0372(10) Uani 1 1 d . . .
N3 N 0.5797(3) 0.0958(3) 0.5773(2) 0.0380(10) Uani 1 1 d . . .
N4 N 0.4318(3) 0.1253(3) 0.4753(2) 0.0353(10) Uani 1 1 d . . .
C1 C 0.6492(3) -0.1007(3) 0.4970(3) 0.0361(12) Uani 1 1 d . . .
C2 C 0.7238(4) -0.1533(3) 0.4882(3) 0.0459(14) Uani 1 1 d . . .
H2A H 0.7175 -0.2090 0.4991 0.055 Uiso 1 1 calc R . .
C3 C 0.8047(4) -0.1247(4) 0.4643(3) 0.0509(15) Uani 1 1 d . . .
H3A H 0.8532 -0.1603 0.4584 0.061 Uiso 1 1 calc R . .
C4 C 0.8137(4) -0.0411(4) 0.4488(4) 0.0578(17) Uani 1 1 d . . .
H4A H 0.8688 -0.0193 0.4344 0.069 Uiso 1 1 calc R . .
C5 C 0.7396(4) 0.0082(3) 0.4553(3) 0.0487(15) Uani 1 1 d . . .
H5A H 0.7462 0.0639 0.4448 0.058 Uiso 1 1 calc R . .
C6 C 0.5669(4) 0.0229(3) 0.3022(3) 0.0476(15) Uani 1 1 d . . .
C7 C 0.6465(4) -0.0156(4) 0.2863(4) 0.0604(17) Uani 1 1 d . . .
H7A H 0.6683 -0.0567 0.3179 0.073 Uiso 1 1 calc R . .
C8 C 0.6944(5) 0.0075(5) 0.2222(5) 0.083(2) Uani 1 1 d . . .
H8A H 0.7492 -0.0175 0.2116 0.100 Uiso 1 1 calc R . .
C9 C 0.6619(7) 0.0658(6) 0.1754(5) 0.098(3) Uani 1 1 d . . .
H9A H 0.6938 0.0802 0.1322 0.117 Uiso 1 1 calc R . .
C10 C 0.5828(7) 0.1037(5) 0.1913(5) 0.091(3) Uani 1 1 d . . .
H10A H 0.5613 0.1444 0.1590 0.110 Uiso 1 1 calc R . .
C11 C 0.5343(5) 0.0827(4) 0.2542(4) 0.071(2) Uani 1 1 d . . .
H11A H 0.4798 0.1085 0.2643 0.086 Uiso 1 1 calc R . .
C12 C 0.4362(3) 0.2126(3) 0.4571(3) 0.0384(13) Uani 1 1 d . . .
C13 C 0.4639(3) 0.2688(4) 0.5102(4) 0.0478(14) Uani 1 1 d . . .
H13A H 0.4834 0.2506 0.5573 0.057 Uiso 1 1 calc R . .
C14 C 0.4632(4) 0.3524(4) 0.4943(5) 0.0641(19) Uani 1 1 d . . .
H14A H 0.4808 0.3905 0.5307 0.077 Uiso 1 1 calc R . .
C15 C 0.4357(4) 0.3784(4) 0.4233(5) 0.071(2) Uani 1 1 d . . .
H15A H 0.4357 0.4343 0.4118 0.085 Uiso 1 1 calc R . .
C16 C 0.4084(4) 0.3225(4) 0.3696(4) 0.0685(19) Uani 1 1 d . . .
H16A H 0.3901 0.3406 0.3221 0.082 Uiso 1 1 calc R . .
C17 C 0.4084(4) 0.2381(4) 0.3864(4) 0.0538(15) Uani 1 1 d . . .
H17A H 0.3898 0.1999 0.3505 0.065 Uiso 1 1 calc R . .
C18 C 0.6419(4) 0.1574(3) 0.5867(4) 0.0486(14) Uani 1 1 d . . .
H18A H 0.6717 0.1772 0.5443 0.058 Uiso 1 1 calc R . .
C19 C 0.6617(4) 0.1907(4) 0.6546(4) 0.0580(16) Uani 1 1 d . . .
H19A H 0.7056 0.2313 0.6584 0.070 Uiso 1 1 calc R . .
C20 C 0.3837(4) -0.1641(4) 0.2815(4) 0.0646(18) Uani 1 1 d . . .
H20A H 0.3734 -0.1889 0.2349 0.078 Uiso 1 1 calc R . .
C21 C 0.4436(4) -0.1012(4) 0.2878(4) 0.0576(17) Uani 1 1 d . . .
H21A H 0.4734 -0.0817 0.2452 0.069 Uiso 1 1 calc R . .
C22 C 0.4606(3) -0.0652(3) 0.3600(4) 0.0405(13) Uani 1 1 d . . .
O O 0.2968(5) 0.1832(6) 0.2214(5) 0.178(4) Uani 1 1 d . . .
C23 C 0.3406(7) 0.2298(9) 0.1776(6) 0.158(6) Uani 1 1 d . . .

loop_
_atom_site_aniso_label
_atom_site_aniso_U_11
_atom_site_aniso_U_22
_atom_site_aniso_U_33
_atom_site_aniso_U_23
_atom_site_aniso_U_13
_atom_site_aniso_U_12
Os 0.03462(14) 0.02229(13) 0.03776(14) 0.00126(8) 0.00231(9) 0.00052(8)
Cl 0.0528(8) 0.0332(7) 0.0585(9) 0.0038(6) 0.0096(7) -0.0037(6)
N1 0.041(3) 0.026(2) 0.045(3) 0.0004(19) 0.000(2) -0.0026(19)
N2 0.043(3) 0.031(2) 0.038(2) 0.001(2) 0.004(2) 0.0008(19)
N3 0.038(2) 0.035(2) 0.042(3) -0.003(2) -0.003(2) 0.007(2)
N4 0.040(2) 0.026(2) 0.039(3) 0.0008(18) -0.0032(19) 0.0002(18)
C1 0.038(3) 0.032(3) 0.038(3) -0.003(2) -0.003(2) 0.001(2)
C2 0.045(3) 0.032(3) 0.061(4) -0.007(3) -0.007(3) 0.004(3)
C3 0.039(3) 0.041(3) 0.073(4) -0.007(3) -0.003(3) 0.006(3)
C4 0.033(3) 0.054(4) 0.087(5) -0.003(3) 0.004(3) -0.004(3)
C5 0.044(3) 0.030(3) 0.072(4) -0.004(3) 0.013(3) -0.001(2)
C6 0.067(4) 0.039(3) 0.037(3) -0.001(3) 0.005(3) -0.012(3)
C7 0.068(4) 0.058(4) 0.055(4) -0.014(3) 0.018(3) -0.006(3)
C8 0.079(5) 0.091(6) 0.080(6) -0.033(5) 0.030(5) -0.028(5)
C9 0.147(9) 0.092(7) 0.055(5) -0.010(5) 0.030(5) -0.050(6)
C10 0.152(8) 0.062(5) 0.060(5) 0.011(4) 0.009(5) -0.009(5)
C11 0.124(7) 0.049(4) 0.042(4) 0.005(3) 0.007(4) 0.006(4)
C12 0.036(3) 0.024(3) 0.056(4) 0.005(2) 0.005(2) 0.005(2)
C13 0.046(3) 0.033(3) 0.065(4) -0.003(3) -0.005(3) 0.005(3)
C14 0.043(4) 0.034(4) 0.115(6) 0.005(4) -0.007(4) 0.000(3)
C15 0.061(4) 0.032(3) 0.121(7) 0.015(4) 0.007(4) 0.001(3)
C16 0.070(4) 0.058(4) 0.077(5) 0.032(4) 0.007(4) 0.012(4)
C17 0.065(4) 0.045(3) 0.051(4) 0.006(3) -0.004(3) 0.010(3)
C18 0.047(3) 0.039(3) 0.060(4) -0.002(3) -0.003(3) -0.010(3)
C19 0.054(4) 0.057(4) 0.063(5) -0.013(3) -0.014(3) 0.000(3)
C20 0.071(4) 0.070(4) 0.053(4) -0.019(3) -0.005(3) -0.012(4)
C21 0.057(4) 0.073(5) 0.042(4) -0.007(3) 0.002(3) -0.006(3)
C22 0.035(3) 0.033(3) 0.053(4) -0.002(3) -0.002(2) 0.001(2)
O 0.152(7) 0.248(11) 0.134(7) 0.016(7) -0.054(6) -0.071(7)
C23 0.099(7) 0.283(16) 0.092(8) 0.088(9) -0.002(6) -0.053(9)

loop_
_atom_type_symbol
_atom_type_description
_atom_type_scat_dispersion_real
_atom_type_scat_dispersion_imag
_atom_type_scat_source
C C 0.0033 0.0016 'International Tables Vol C Tables 4.2.6.8 and 6.1.1.4'
H H 0.0000 0.0000 'International Tables Vol C Tables 4.2.6.8 and 6.1.1.4'
N N 0.0061 0.0033 'International Tables Vol C Tables 4.2.6.8 and 6.1.1.4'
Os Os -1.2165 7.6030 'International Tables Vol C Tables 4.2.6.8 and 6.1.1.4'
Cl Cl 0.1484 0.1585 'International Tables Vol C Tables 4.2.6.8 and 6.1.1.4'
O O 0.0106 0.0060 'International Tables Vol C Tables 4.2.6.8 and 6.1.1.4'

loop_
_geom_angle_atom_site_label_1
_geom_angle_atom_site_label_2
_geom_angle_atom_site_label_3
_geom_angle
_geom_angle_site_symmetry_1
_geom_angle_site_symmetry_3
_geom_angle_publ_flag
N4 Os N2 96.77(16) . . ?
N4 Os N1 175.25(17) . . ?
N2 Os N1 87.58(16) . . ?
N4 Os N3 89.25(16) . . ?
N2 Os N3 173.47(16) . . ?
N1 Os N3 86.32(16) . . ?
N4 Os Os 87.65(12) . 5_656 ?
N2 Os Os 88.27(11) . 5_656 ?
N1 Os Os 90.59(12) . 5_656 ?
N3 Os Os 89.46(12) . 5_656 ?
N4 Os Cl 89.79(12) . . ?
N2 Os Cl 89.85(12) . . ?
N1 Os Cl 92.13(12) . . ?
N3 Os Cl 92.70(13) . . ?
Os Os Cl 176.63(4) 5_656 . ?
C5 N1 C1 118.1(4) . . ?
C5 N1 Os 122.7(4) . . ?
C1 N1 Os 119.1(3) . . ?
C22 N2 C6 114.6(5) . . ?
C22 N2 Os 123.7(4) . . ?
C6 N2 Os 121.1(3) . . ?
C22 N3 C18 117.8(5) 5_656 . ?
C22 N3 Os 120.3(3) 5_656 . ?
C18 N3 Os 121.8(4) . . ?
C1 N4 C12 114.0(4) 5_656 . ?
C1 N4 Os 124.6(3) 5_656 . ?
C12 N4 Os 121.0(3) . . ?
N4 C1 N1 117.3(4) 5_656 . ?
N4 C1 C2 124.0(5) 5_656 . ?
N1 C1 C2 118.7(5) . . ?
C3 C2 C1 121.8(5) . . ?
C2 C3 C4 118.6(5) . . ?
C5 C4 C3 118.6(5) . . ?
N1 C5 C4 123.9(5) . . ?
C7 C6 C11 119.9(6) . . ?
C7 C6 N2 119.9(6) . . ?
C11 C6 N2 120.1(6) . . ?
C6 C7 C8 119.3(7) . . ?
C9 C8 C7 120.4(8) . . ?
C8 C9 C10 120.2(8) . . ?
C9 C10 C11 120.8(8) . . ?
C10 C11 C6 119.4(8) . . ?
C13 C12 C17 120.6(5) . . ?
C13 C12 N4 120.7(5) . . ?
C17 C12 N4 118.6(5) . . ?
C12 C13 C14 120.7(6) . . ?
C15 C14 C13 118.9(7) . . ?
C16 C15 C14 120.7(6) . . ?
C15 C16 C17 119.9(6) . . ?
C12 C17 C16 119.1(6) . . ?
C19 C18 N3 123.2(6) . . ?
C18 C19 C20 119.6(6) . 5_656 ?
C21 C20 C19 119.0(6) . 5_656 ?
C20 C21 C22 119.9(6) . . ?
N3 C22 N2 117.4(5) 5_656 . ?
N3 C22 C21 120.2(5) 5_656 . ?
N2 C22 C21 122.4(5) . . ?

loop_
_geom_bond_atom_site_label_1
_geom_bond_atom_site_label_2
_geom_bond_distance
_geom_bond_site_symmetry_2
_geom_bond_publ_flag
Os N4 2.033(4) . ?
Os N2 2.033(4) . ?
Os N1 2.069(4) . ?
Os N3 2.076(4) . ?
Os Os 2.3939(4) 5_656 ?
Os Cl 2.5637(13) . ?
N1 C5 1.353(6) . ?
N1 C1 1.378(7) . ?
N2 C22 1.364(6) . ?
N2 C6 1.446(7) . ?
N3 C22 1.356(7) 5_656 ?
N3 C18 1.373(6) . ?
N4 C1 1.360(6) 5_656 ?
N4 C12 1.455(6) . ?
C1 N4 1.360(6) 5_656 ?
C1 C2 1.409(7) . ?
C2 C3 1.357(8) . ?
C3 C4 1.391(8) . ?
C4 C5 1.366(8) . ?
C6 C7 1.369(8) . ?
C6 C11 1.378(9) . ?
C7 C8 1.390(9) . ?
C8 C9 1.348(12) . ?
C9 C10 1.357(11) . ?
C10 C11 1.369(10) . ?
C12 C13 1.373(8) . ?
C12 C17 1.381(8) . ?
C13 C14 1.387(8) . ?
C14 C15 1.387(11) . ?
C15 C16 1.376(10) . ?
C16 C17 1.402(8) . ?
C18 C19 1.348(8) . ?
C19 C20 1.387(9) 5_656 ?
C20 C21 1.359(8) . ?
C20 C19 1.387(9) 5_656 ?
C21 C22 1.426(8) . ?
C22 N3 1.356(7) 5_656 ?
O C23 1.265(11) . ?

loop_
_geom_torsion_atom_site_label_1
_geom_torsion_atom_site_label_2
_geom_torsion_atom_site_label_3
_geom_torsion_atom_site_label_4
_geom_torsion
_geom_torsion_site_symmetry_1
_geom_torsion_site_symmetry_2
_geom_torsion_site_symmetry_3
_geom_torsion_site_symmetry_4
_geom_torsion_publ_flag
N4 Os N1 C5 -106.8(19) . . . . ?
N2 Os N1 C5 96.7(4) . . . . ?
N3 Os N1 C5 -85.6(4) . . . . ?
Os Os N1 C5 -175.1(4) 5_656 . . . ?
Cl Os N1 C5 6.9(4) . . . . ?
N4 Os N1 C1 77(2) . . . . ?
N2 Os N1 C1 -79.1(4) . . . . ?
N3 Os N1 C1 98.5(4) . . . . ?
Os Os N1 C1 9.1(4) 5_656 . . . ?
Cl Os N1 C1 -168.9(4) . . . . ?
N4 Os N2 C22 -82.2(4) . . . . ?
N1 Os N2 C22 95.9(4) . . . . ?
N3 Os N2 C22 74.9(15) . . . . ?
Os Os N2 C22 5.2(4) 5_656 . . . ?
Cl Os N2 C22 -172.0(4) . . . . ?
N4 Os N2 C6 106.8(4) . . . . ?
N1 Os N2 C6 -75.1(4) . . . . ?
N3 Os N2 C6 -96.1(15) . . . . ?
Os Os N2 C6 -165.8(4) 5_656 . . . ?
Cl Os N2 C6 17.0(4) . . . . ?
N4 Os N3 C22 78.3(4) . . . 5_656 ?
N2 Os N3 C22 -79.0(15) . . . 5_656 ?
N1 Os N3 C22 -100.0(4) . . . 5_656 ?
Os Os N3 C22 -9.4(4) 5_656 . . 5_656 ?
Cl Os N3 C22 168.0(4) . . . 5_656 ?
N4 Os N3 C18 -99.0(4) . . . . ?
N2 Os N3 C18 103.7(15) . . . . ?
N1 Os N3 C18 82.7(4) . . . . ?
Os Os N3 C18 173.3(4) 5_656 . . . ?
Cl Os N3 C18 -9.2(4) . . . . ?
N2 Os N4 C1 86.9(4) . . . 5_656 ?
N1 Os N4 C1 -70(2) . . . 5_656 ?
N3 Os N4 C1 -90.6(4) . . . 5_656 ?
Os Os N4 C1 -1.1(4) 5_656 . . 5_656 ?
Cl Os N4 C1 176.7(4) . . . 5_656 ?
N2 Os N4 C12 -101.2(4) . . . . ?
N1 Os N4 C12 102.5(19) . . . . ?
N3 Os N4 C12 81.4(4) . . . . ?
Os Os N4 C12 170.9(4) 5_656 . . . ?
Cl Os N4 C12 -11.3(4) . . . . ?
C5 N1 C1 N4 173.8(5) . . . 5_656 ?
Os N1 C1 N4 -10.2(6) . . . 5_656 ?
C5 N1 C1 C2 -6.6(7) . . . . ?
Os N1 C1 C2 169.4(4) . . . . ?
N4 C1 C2 C3 -176.2(5) 5_656 . . . ?
N1 C1 C2 C3 4.2(8) . . . . ?
C1 C2 C3 C4 0.6(9) . . . . ?
C2 C3 C4 C5 -2.7(10) . . . . ?
C1 N1 C5 C4 4.7(9) . . . . ?
Os N1 C5 C4 -171.2(5) . . . . ?
C3 C4 C5 N1 0.1(10) . . . . ?
C22 N2 C6 C7 -85.7(6) . . . . ?
Os N2 C6 C7 86.1(6) . . . . ?
C22 N2 C6 C11 93.8(7) . . . . ?
Os N2 C6 C11 -94.4(6) . . . . ?
C11 C6 C7 C8 1.3(9) . . . . ?
N2 C6 C7 C8 -179.2(5) . . . . ?
C6 C7 C8 C9 -1.4(11) . . . . ?
C7 C8 C9 C10 1.2(13) . . . . ?
C8 C9 C10 C11 -0.8(13) . . . . ?
C9 C10 C11 C6 0.7(12) . . . . ?
C7 C6 C11 C10 -0.9(10) . . . . ?
N2 C6 C11 C10 179.6(6) . . . . ?
C1 N4 C12 C13 90.6(6) 5_656 . . . ?
Os N4 C12 C13 -82.2(5) . . . . ?
C1 N4 C12 C17 -86.8(6) 5_656 . . . ?
Os N4 C12 C17 100.4(5) . . . . ?
C17 C12 C13 C14 1.0(8) . . . . ?
N4 C12 C13 C14 -176.2(5) . . . . ?
C12 C13 C14 C15 -1.3(9) . . . . ?
C13 C14 C15 C16 0.9(10) . . . . ?
C14 C15 C16 C17 -0.1(10) . . . . ?
C13 C12 C17 C16 -0.2(9) . . . . ?
N4 C12 C17 C16 177.1(5) . . . . ?
C15 C16 C17 C12 -0.2(10) . . . . ?
C22 N3 C18 C19 -2.7(8) 5_656 . . . ?
Os N3 C18 C19 174.7(4) . . . . ?
N3 C18 C19 C20 -1.9(9) . . . 5_656 ?
C19 C20 C21 C22 1.7(9) 5_656 . . . ?
C6 N2 C22 N3 172.0(5) . . . 5_656 ?
Os N2 C22 N3 0.5(6) . . . 5_656 ?
C6 N2 C22 C21 -8.2(7) . . . . ?
Os N2 C22 C21 -179.7(4) . . . . ?
C20 C21 C22 N3 2.9(9) . . . 5_656 ?
C20 C21 C22 N2 -176.9(5) . . . . ?
